data_4066106
loop_
_publ_author_name
'Patel, Upali'
'Sharma, Sagar'
'Singh, Harkesh B.'
'Dey, Sandip'
'Jain, Vimal K.'
'Wolmersh\"auser, Gotthelf'
'Butcher, Ray J.'

_publ_section_title
;
 Intermetallic Bonds in Metallophilic Mercuraazametallamacrocycles of
 Synthetic Design
;
_journal_issue 19
_journal_name_full Organometallics
_journal_page_first 4265
_journal_paper_doi 10.1021/om100297v
_journal_volume 29
_journal_year 2010
_chemical_formula_moiety 'C14 H14 Hg O2'
_chemical_formula_sum 'C14 H14 Hg O2'
_chemical_formula_weight 414.84
_chemical_name_systematic
; 
 ? 
;
_space_group_IT_number 14
_symmetry_cell_setting monoclinic
_symmetry_space_group_name_Hall '-P 2yn'
_symmetry_space_group_name_H-M 'P 1 21/n 1'
_atom_sites_solution_hydrogens geom
_atom_sites_solution_primary direct
_atom_sites_solution_secondary difmap
_audit_creation_method SHELXL-97
_cell_angle_alpha 90.00
_cell_angle_beta 94.976(2)
_cell_angle_gamma 90.00
_cell_formula_units_Z 4
_cell_length_a 4.9461(5)
_cell_length_b 18.807(2)
_cell_length_c 12.9982(15)
_cell_measurement_reflns_used 6867
_cell_measurement_temperature 103(2)
_cell_measurement_theta_max 28.306
_cell_measurement_theta_min 2.677
_cell_volume 1204.6(2)
_computing_cell_refinement 'Bruker SMART'
_computing_data_collection 'Bruker SMART'
_computing_data_reduction 'Bruker SHELXTL'
_computing_molecular_graphics 'Bruker SHELXTL'
_computing_publication_material 'Bruker SHELXTL'
_computing_structure_refinement 'SHELXL-97 (Sheldrick, 1997)'
_computing_structure_solution 'SHELXS-97 (Sheldrick, 1990)'
_diffrn_ambient_temperature 103(2)
_diffrn_measured_fraction_theta_full 1.000
_diffrn_measured_fraction_theta_max 0.967
_diffrn_measurement_device_type 'Bruker SMART 100 CCD area detector'
_diffrn_measurement_method '\w scans'
_diffrn_radiation_monochromator graphite
_diffrn_radiation_source 'fine-focus sealed tube'
_diffrn_radiation_type MoK\a
_diffrn_radiation_wavelength 0.71073
_diffrn_reflns_av_R_equivalents 0.0365
_diffrn_reflns_av_sigmaI/netI 0.0292
_diffrn_reflns_limit_h_max 5
_diffrn_reflns_limit_h_min -6
_diffrn_reflns_limit_k_max 24
_diffrn_reflns_limit_k_min -24
_diffrn_reflns_limit_l_max 16
_diffrn_reflns_limit_l_min -17
_diffrn_reflns_number 9182
_diffrn_reflns_theta_full 25.00
_diffrn_reflns_theta_max 28.31
_diffrn_reflns_theta_min 1.91
_exptl_absorpt_coefficient_mu 12.763
_exptl_absorpt_correction_T_max 0.928
_exptl_absorpt_correction_T_min 0.476
_exptl_absorpt_correction_type multi-scan
_exptl_absorpt_process_details 'Sadabs (Sheldrick, 1996)'
_exptl_crystal_colour colorless
_exptl_crystal_density_diffrn 2.288
_exptl_crystal_density_method 'not measured'
_exptl_crystal_description plate
_exptl_crystal_F_000 776
_exptl_crystal_size_max 0.44
_exptl_crystal_size_mid 0.25
_exptl_crystal_size_min 0.06
_refine_diff_density_max 1.637
_refine_diff_density_min -1.179
_refine_diff_density_rms 0.144
_refine_ls_extinction_method none
_refine_ls_goodness_of_fit_ref 1.063
_refine_ls_hydrogen_treatment constr
_refine_ls_matrix_type full
_refine_ls_number_parameters 154
_refine_ls_number_reflns 2905
_refine_ls_number_restraints 0
_refine_ls_restrained_S_all 1.063
_refine_ls_R_factor_all 0.0291
_refine_ls_R_factor_gt 0.0203
_refine_ls_shift/su_max 0.001
_refine_ls_shift/su_mean 0.000
_refine_ls_structure_factor_coef Fsqd
_refine_ls_weighting_details 'calc w=1/[\s^2^(Fo^2^)+(0.0296P)^2^+0.0934P] where P=(Fo^2^+2Fc^2^)/3'
_refine_ls_weighting_scheme calc
_refine_ls_wR_factor_gt 0.0498
_refine_ls_wR_factor_ref 0.0534
_reflns_number_gt 2406
_reflns_number_total 2905
_reflns_threshold_expression I>2\s(I)
_cod_data_source_file om100297v_si_002.cif
_cod_data_source_block 10
_cod_depositor_comments
;
The following automatic conversions were performed:

'_symmetry_cell_setting' value 'Monoclinic' changed to 'monoclinic'
according to /home/saulius/struct/CIF-dictionaries/cif_core.dic
dictionary named 'cif_core.dic' version 2.4.1 from 2010-06-29.

Automatic conversion script
Id: cif_fix_values 1715 2011-07-08 13:25:40Z adriana 
;
_cod_original_cell_volume 1204.5(2)
_cod_original_sg_symbol_H-M 'P 21/n'
_cod_database_code 4066106

loop_
_symmetry_equiv_pos_as_xyz
'x, y, z'
'-x+1/2, y+1/2, -z+1/2'
'-x, -y, -z'
'x-1/2, -y-1/2, z-1/2'

loop_
_atom_site_label
_atom_site_type_symbol
_atom_site_fract_x
_atom_site_fract_y
_atom_site_fract_z
_atom_site_U_iso_or_equiv
_atom_site_adp_type
_atom_site_occupancy
_atom_site_symmetry_multiplicity
_atom_site_calc_flag
_atom_site_refinement_flags
Hg Hg 0.50884(2) 0.666212(8) 0.735377(12) 0.01779(6) Uani 1 1 d .
O1A O 0.2373(6) 0.64652(15) 0.5129(3) 0.0329(7) Uani 1 1 d .
H1A H 0.0895 0.6327 0.5332 0.039 Uiso 1 1 calc R
O1B O 0.7428(6) 0.59107(16) 0.5374(3) 0.0349(7) Uani 1 1 d .
H1B H 0.5864 0.6083 0.5260 0.042 Uiso 1 1 calc R
C1A C 0.2126(7) 0.7434(2) 0.6994(3) 0.0198(8) Uani 1 1 d .
C2A C 0.0984(8) 0.7813(2) 0.7768(3) 0.0221(8) Uani 1 1 d .
H2AA H 0.1617 0.7727 0.8468 0.026 Uiso 1 1 calc R
C3A C -0.1068(8) 0.8318(2) 0.7549(4) 0.0245(9) Uani 1 1 d .
H3AA H -0.1810 0.8570 0.8093 0.029 Uiso 1 1 calc R
C4A C -0.1997(8) 0.84451(19) 0.6538(4) 0.0238(9) Uani 1 1 d .
H4AA H -0.3405 0.8781 0.6381 0.029 Uiso 1 1 calc R
C5A C -0.0873(7) 0.8080(2) 0.5743(3) 0.0214(8) Uani 1 1 d .
H5AA H -0.1503 0.8174 0.5045 0.026 Uiso 1 1 calc R
C6A C 0.1167(7) 0.75793(19) 0.5966(3) 0.0185(8) Uani 1 1 d .
C7A C 0.2391(8) 0.7222(2) 0.5080(3) 0.0227(8) Uani 1 1 d .
H7AA H 0.1379 0.7374 0.4426 0.027 Uiso 1 1 calc R
H7AB H 0.4290 0.7386 0.5065 0.027 Uiso 1 1 calc R
C1B C 0.8093(7) 0.59116(19) 0.7763(3) 0.0202(8) Uani 1 1 d .
C2B C 0.9480(8) 0.5933(2) 0.8743(3) 0.0245(9) Uani 1 1 d .
H2BA H 0.9007 0.6284 0.9221 0.029 Uiso 1 1 calc R
C3B C 1.1544(8) 0.5452(2) 0.9036(4) 0.0267(9) Uani 1 1 d .
H3BA H 1.2461 0.5475 0.9708 0.032 Uiso 1 1 calc R
C4B C 1.2253(7) 0.4938(2) 0.8342(4) 0.0272(9) Uani 1 1 d .
H4BA H 1.3668 0.4611 0.8537 0.033 Uiso 1 1 calc R
C5B C 1.0911(8) 0.4902(2) 0.7372(3) 0.0250(9) Uani 1 1 d .
H5BA H 1.1395 0.4548 0.6901 0.030 Uiso 1 1 calc R
C6B C 0.8831(7) 0.53865(19) 0.7074(3) 0.0194(8) Uani 1 1 d .
C7B C 0.7316(8) 0.5293(2) 0.6019(3) 0.0242(9) Uani 1 1 d .
H7BA H 0.8096 0.4884 0.5669 0.029 Uiso 1 1 calc R
H7BB H 0.5394 0.5182 0.6107 0.029 Uiso 1 1 calc R

loop_
_atom_site_aniso_label
_atom_site_aniso_U_11
_atom_site_aniso_U_22
_atom_site_aniso_U_33
_atom_site_aniso_U_23
_atom_site_aniso_U_13
_atom_site_aniso_U_12
Hg 0.01808(8) 0.01798(8) 0.01732(9) -0.00046(6) 0.00162(5) 0.00106(5)
O1A 0.0437(17) 0.0197(14) 0.038(2) -0.0014(13) 0.0167(16) 0.0021(12)
O1B 0.0408(17) 0.0266(16) 0.0350(19) 0.0042(14) -0.0095(15) -0.0049(13)
C1A 0.0161(16) 0.0183(18) 0.025(2) 0.0000(15) 0.0024(15) -0.0026(14)
C2A 0.0247(18) 0.0214(19) 0.020(2) 0.0010(16) 0.0025(16) -0.0010(16)
C3A 0.0227(18) 0.020(2) 0.031(2) -0.0050(17) 0.0064(17) -0.0014(16)
C4A 0.0204(18) 0.0173(19) 0.034(3) 0.0016(16) 0.0024(17) -0.0006(14)
C5A 0.0181(17) 0.0197(18) 0.026(2) 0.0028(16) -0.0005(16) -0.0023(14)
C6A 0.0153(16) 0.0155(17) 0.025(2) 0.0023(15) 0.0032(15) -0.0049(13)
C7A 0.0260(19) 0.0205(19) 0.022(2) 0.0001(16) 0.0025(17) -0.0046(15)
C1B 0.0179(17) 0.0160(18) 0.027(2) 0.0000(15) 0.0028(16) -0.0024(14)
C2B 0.0228(18) 0.0208(19) 0.030(2) -0.0031(17) 0.0016(17) 0.0010(15)
C3B 0.026(2) 0.028(2) 0.026(2) 0.0012(18) -0.0020(18) -0.0005(16)
C4B 0.0203(17) 0.0174(19) 0.044(3) 0.0071(19) 0.0029(18) 0.0040(15)
C5B 0.0246(18) 0.020(2) 0.032(2) -0.0015(17) 0.0096(18) 0.0004(16)
C6B 0.0177(17) 0.0151(18) 0.026(2) 0.0013(15) 0.0038(16) -0.0024(14)
C7B 0.028(2) 0.0211(19) 0.025(2) -0.0031(16) 0.0074(18) -0.0005(16)

loop_
_atom_type_symbol
_atom_type_description
_atom_type_scat_dispersion_real
_atom_type_scat_dispersion_imag
_atom_type_scat_source
C C 0.0033 0.0016 'International Tables Vol C Tables 4.2.6.8 and 6.1.1.4'
H H 0.0000 0.0000 'International Tables Vol C Tables 4.2.6.8 and 6.1.1.4'
O O 0.0106 0.0060 'International Tables Vol C Tables 4.2.6.8 and 6.1.1.4'
Hg Hg -2.3894 9.2266 'International Tables Vol C Tables 4.2.6.8 and 6.1.1.4'

loop_
_geom_angle_atom_site_label_1
_geom_angle_atom_site_label_2
_geom_angle_atom_site_label_3
_geom_angle
C1B Hg C1A 177.86(16)
C7A O1A H1A 109.5
C7B O1B H1B 109.5
C2A C1A C6A 117.6(3)
C2A C1A Hg 121.0(3)
C6A C1A Hg 121.4(3)
C1A C2A C3A 122.2(4)
C1A C2A H2AA 118.9
C3A C2A H2AA 118.9
C4A C3A C2A 119.2(4)
C4A C3A H3AA 120.4
C2A C3A H3AA 120.4
C3A C4A C5A 120.1(4)
C3A C4A H4AA 120.0
C5A C4A H4AA 120.0
C6A C5A C4A 120.4(4)
C6A C5A H5AA 119.8
C4A C5A H5AA 119.8
C5A C6A C1A 120.6(4)
C5A C6A C7A 118.3(4)
C1A C6A C7A 121.1(3)
O1A C7A C6A 114.0(3)
O1A C7A H7AA 108.8
C6A C7A H7AA 108.8
O1A C7A H7AB 108.8
C6A C7A H7AB 108.8
H7AA C7A H7AB 107.6
C2B C1B C6B 118.0(3)
C2B C1B Hg 119.8(3)
C6B C1B Hg 122.2(3)
C3B C2B C1B 121.5(4)
C3B C2B H2BA 119.2
C1B C2B H2BA 119.2
C4B C3B C2B 119.7(4)
C4B C3B H3BA 120.2
C2B C3B H3BA 120.2
C5B C4B C3B 120.1(4)
C5B C4B H4BA 120.0
C3B C4B H4BA 120.0
C4B C5B C6B 120.4(4)
C4B C5B H5BA 119.8
C6B C5B H5BA 119.8
C1B C6B C5B 120.4(4)
C1B C6B C7B 121.6(3)
C5B C6B C7B 117.9(4)
O1B C7B C6B 113.2(3)
O1B C7B H7BA 108.9
C6B C7B H7BA 108.9
O1B C7B H7BB 108.9
C6B C7B H7BB 108.9
H7BA C7B H7BB 107.7

loop_
_geom_bond_atom_site_label_1
_geom_bond_atom_site_label_2
_geom_bond_distance
Hg C1B 2.085(4)
Hg C1A 2.087(4)
O1A C7A 1.425(5)
O1A H1A 0.8400
O1B C7B 1.436(5)
O1B H1B 0.8400
C1A C2A 1.392(5)
C1A C6A 1.405(6)
C2A C3A 1.401(6)
C2A H2AA 0.9500
C3A C4A 1.375(6)
C3A H3AA 0.9500
C4A C5A 1.396(6)
C4A H4AA 0.9500
C5A C6A 1.393(5)
C5A H5AA 0.9500
C6A C7A 1.505(5)
C7A H7AA 0.9900
C7A H7AB 0.9900
C1B C2B 1.394(6)
C1B C6B 1.403(5)
C2B C3B 1.393(5)
C2B H2BA 0.9500
C3B C4B 1.387(6)
C3B H3BA 0.9500
C4B C5B 1.375(6)
C4B H4BA 0.9500
C5B C6B 1.403(6)
C5B H5BA 0.9500
C6B C7B 1.514(6)
C7B H7BA 0.9900
C7B H7BB 0.9900

loop_
_geom_hbond_atom_site_label_D
_geom_hbond_atom_site_label_H
_geom_hbond_atom_site_label_A
_geom_hbond_distance_DH
_geom_hbond_distance_HA
_geom_hbond_distance_DA
_geom_hbond_angle_DHA
_geom_hbond_site_symmetry_A
O1A H1A O1B 0.84 1.89 2.703(4) 162.6 1_455
O1B H1B O1A 0.84 1.86 2.702(4) 175.0 .

loop_
_geom_torsion_atom_site_label_1
_geom_torsion_atom_site_label_2
_geom_torsion_atom_site_label_3
_geom_torsion_atom_site_label_4
_geom_torsion
C1B Hg C1A C2A -29(4)
C1B Hg C1A C6A 153(4)
C6A C1A C2A C3A 0.6(6)
Hg C1A C2A C3A -177.9(3)
C1A C2A C3A C4A 0.1(6)
C2A C3A C4A C5A -0.8(6)
C3A C4A C5A C6A 0.8(6)
C4A C5A C6A C1A -0.1(5)
C4A C5A C6A C7A -177.6(3)
C2A C1A C6A C5A -0.6(5)
Hg C1A C6A C5A 177.9(3)
C2A C1A C6A C7A 176.8(3)
Hg C1A C6A C7A -4.7(5)
C5A C6A C7A O1A -127.1(4)
C1A C6A C7A O1A 55.5(5)
C1A Hg C1B C2B 10(4)
C1A Hg C1B C6B -169(4)
C6B C1B C2B C3B 0.1(6)
Hg C1B C2B C3B -178.4(3)
C1B C2B C3B C4B 0.2(6)
C2B C3B C4B C5B -0.4(6)
C3B C4B C5B C6B 0.4(6)
C2B C1B C6B C5B -0.2(5)
Hg C1B C6B C5B 178.4(3)
C2B C1B C6B C7B 176.1(3)
Hg C1B C6B C7B -5.4(5)
C4B C5B C6B C1B -0.1(6)
C4B C5B C6B C7B -176.5(3)
C1B C6B C7B O1B 61.2(5)
C5B C6B C7B O1B -122.5(4)
